data_1552447
loop_
_publ_author_name
'Ghadwal, Rajendra S.'
'Rottsch\"afer, Dennis'
'Blomeyer, Sebastian'
'Neumann, Beate'
'Stammler, Georg'

_publ_section_title
;
 Direct functionalization of white phosphorus with anionic dicarbenes and
 mesoionic carbenes: Facile access to 1,2,3-triphosphol-2-ides
;
_journal_name_full 'Chemical Science'
_journal_paper_doi 10.1039/C9SC04441H
_journal_year 2019
_chemical_formula_moiety 'Br, C34 H43 N2'
_chemical_formula_sum 'C34 H43 Br N2'
_chemical_formula_weight 559.61
_space_group_crystal_system monoclinic
_space_group_IT_number 14
_space_group_name_Hall '-P 2ybc'
_space_group_name_H-M_alt 'P 1 21/c 1'
_symmetry_space_group_name_Hall '-P 2ybc'
_symmetry_space_group_name_H-M 'P 1 21/c 1'
_atom_sites_solution_hydrogens geom
_atom_sites_solution_primary direct
_audit_creation_date 2019-04-15
_audit_creation_method
;
Olex2 1.3-ac4
(compiled 2018.12.18 svn.r3554 for Rigaku Oxford Diffraction, GUI svn.r1)
;
_audit_update_record
;
2019-07-10 deposited with the CCDC.    2019-10-18 downloaded from the CCDC.
;
_cell_angle_alpha 90
_cell_angle_beta 100.6678(18)
_cell_angle_gamma 90
_cell_formula_units_Z 4
_cell_length_a 10.3786(2)
_cell_length_b 15.7209(3)
_cell_length_c 19.3197(3)
_cell_measurement_reflns_used 22413
_cell_measurement_temperature 100.0(1)
_cell_measurement_theta_max 30.9030
_cell_measurement_theta_min 1.6990
_cell_volume 3097.74(10)
_computing_cell_refinement 'CrysAlisPro 1.171.40.47a (Rigaku OD, 2019)'
_computing_data_collection 'CrysAlisPro 1.171.40.47a (Rigaku OD, 2019)'
_computing_data_reduction 'CrysAlisPro 1.171.40.47a (Rigaku OD, 2019)'
_computing_molecular_graphics 'Olex2 (Dolomanov et al., 2009)'
_computing_publication_material 'Olex2 (Dolomanov et al., 2009)'
_computing_structure_refinement 'ShelXL (Sheldrick, 2015)'
_computing_structure_solution 'ShelXS (Sheldrick, 2008)'
_diffrn_ambient_temperature 100.0(1)
_diffrn_detector_area_resol_mean 8.0951
_diffrn_detector_type Eos
_diffrn_measured_fraction_theta_full 0.999
_diffrn_measured_fraction_theta_max 0.950
_diffrn_measurement_details
;
List of Runs (angles in degrees, time in seconds):

  # Type    Start    End  Width  t~exp~   \w     \q     \k     \f   Frames
#--------------------------------------------------------------------------
  1  \w     -4.00  96.00   1.00   29.96    --   26.03  77.00 -90.00  100
  2  \w      1.00  98.00   1.00   29.96    --   26.03  38.00-150.00   97
  3  \w      6.00  95.00   1.00   29.96    --   26.03  57.00  30.00   89
  4  \w     -4.00  96.00   1.00   29.96    --   26.03  77.00 120.00  100
  5  \w    -20.00  68.00   1.00   29.96    --   26.03 -99.00-120.00   88
  6  \w    -46.00  52.00   1.00   29.96    --   26.03 -38.00 120.00   98
  7  \w      6.00  95.00   1.00   29.96    --   26.03  57.00-120.00   89
  8  \w    -20.00  68.00   1.00   29.96    --   26.03 -99.00   0.00   88
  9  \w    -20.00  68.00   1.00   29.96    --   26.03 -99.00  90.00   88
 10  \w    -47.00  70.00   1.00   29.96    --   26.03 -19.00-150.00  117
 11  \w    -99.00 -42.00   1.00   29.96    --  -23.50-178.00 150.00   57
;
_diffrn_measurement_device 'four-circle diffractometer'
_diffrn_measurement_device_type 'SuperNova, Single source at offset/far, Eos'
_diffrn_measurement_method '\w scans'
_diffrn_radiation_type MoK\a
_diffrn_radiation_wavelength 0.71073
_diffrn_reflns_av_R_equivalents 0.0379
_diffrn_reflns_av_unetI/netI 0.0268
_diffrn_reflns_Laue_measured_fraction_full 0.999
_diffrn_reflns_Laue_measured_fraction_max 0.950
_diffrn_reflns_limit_h_max 15
_diffrn_reflns_limit_h_min -15
_diffrn_reflns_limit_k_max 22
_diffrn_reflns_limit_k_min -22
_diffrn_reflns_limit_l_max 28
_diffrn_reflns_limit_l_min -28
_diffrn_reflns_number 76135
_diffrn_reflns_point_group_measured_fraction_full 0.999
_diffrn_reflns_point_group_measured_fraction_max 0.950
_diffrn_reflns_theta_full 25.242
_diffrn_reflns_theta_max 32.162
_diffrn_reflns_theta_min 1.682
_exptl_absorpt_coefficient_mu 1.350
_exptl_absorpt_correction_T_max 1.00000
_exptl_absorpt_correction_T_min 0.79577
_exptl_absorpt_correction_type multi-scan
_exptl_absorpt_process_details
;
CrysAlisPro 1.171.40.47a (Rigaku Oxford Diffraction, 2019)
Empirical absorption correction using spherical harmonics,
 implemented in SCALE3 ABSPACK scaling algorithm.
;
_exptl_crystal_colour 'clear colourless'
_exptl_crystal_colour_lustre clear
_exptl_crystal_colour_primary colourless
_exptl_crystal_density_diffrn 1.200
_exptl_crystal_description block
_exptl_crystal_F_000 1184
_exptl_crystal_size_max 0.268
_exptl_crystal_size_mid 0.189
_exptl_crystal_size_min 0.067
_refine_diff_density_max 0.958
_refine_diff_density_min -0.677
_refine_diff_density_rms 0.060
_refine_ls_extinction_method none
_refine_ls_goodness_of_fit_ref 1.043
_refine_ls_hydrogen_treatment constr
_refine_ls_matrix_type full
_refine_ls_number_parameters 342
_refine_ls_number_reflns 10359
_refine_ls_number_restraints 0
_refine_ls_restrained_S_all 1.043
_refine_ls_R_factor_all 0.0510
_refine_ls_R_factor_gt 0.0357
_refine_ls_shift/su_max 0.002
_refine_ls_shift/su_mean 0.000
_refine_ls_structure_factor_coef Fsqd
_refine_ls_weighting_details 'w=1/[\s^2^(Fo^2^)+(0.0348P)^2^+1.8602P] where P=(Fo^2^+2Fc^2^)/3'
_refine_ls_weighting_scheme calc
_refine_ls_wR_factor_gt 0.0815
_refine_ls_wR_factor_ref 0.0874
_reflns_Friedel_coverage 0.000
_reflns_number_gt 8477
_reflns_number_total 10359
_reflns_threshold_expression 'I > 2\s(I)'
_cod_data_source_file c9sc04441h2.cif
_cod_data_source_block compound1b
_cod_original_cell_volume 3097.75(10)
_cod_database_code 1552447
_shelx_shelxl_version_number 2018/3
_shelx_space_group_comment
;
The symmetry employed for this shelxl refinement is uniquely defined
by the following loop, which should always be used as a source of
symmetry information in preference to the above space-group names.
They are only intended as comments.
;
_olex2_refinement_description
;
1. Fixed Uiso
 At 1.2 times of:
  All C(H) groups, All C(H,H,H,H,H,H) groups
 At 1.5 times of:
  All C(H,H,H) groups
2. Others
 Fixed Sof: H10A(0.5) H10B(0.5) H10C(0.5) H10D(0.5) H10E(0.5) H10F(0.5)
3.a Ternary CH refined with riding coordinates:
 C17(H17), C20(H20), C29(H29), C32(H32)
3.b Aromatic/amide H refined with riding coordinates:
 C2(H2), C3(H3), C5(H5), C7(H7), C8(H8), C9(H9), C13(H13), C14(H14), C15(H15),
 C25(H25), C26(H26), C27(H27)
3.c Disordered Me refined with riding coordinates:
 C10(H10A,H10B,H10C,H10D,H10E,H10F)
3.d Idealised Me refined as rotating group:
 C18(H18A,H18B,H18C), C19(H19A,H19B,H19C), C21(H21A,H21B,H21C), C22(H22A,H22B,
 H22C), C30(H30A,H30B,H30C), C31(H31A,H31B,H31C), C33(H33A,H33B,H33C), C34(H34A,
 H34B,H34C)
;
_olex2_date_sample_data_collection 2019-04-12
_olex2_submission_special_instructions 'No special instructions were received'
_oxdiff_exptl_absorpt_empirical_details
;
Empirical correction (ABSPACK) includes:
- Absorption correction using spherical harmonics
- Frame scaling
;

loop_
_space_group_symop_operation_xyz
'x, y, z'
'-x, y+1/2, -z+1/2'
'-x, -y, -z'
'x, -y-1/2, z-1/2'

loop_
_atom_site_label
_atom_site_type_symbol
_atom_site_fract_x
_atom_site_fract_y
_atom_site_fract_z
_atom_site_U_iso_or_equiv
_atom_site_adp_type
_atom_site_occupancy
_atom_site_site_symmetry_order
_atom_site_calc_flag
_atom_site_refinement_flags_posn
_atom_site_refinement_flags_occupancy
Br1 Br 0.25939(2) 0.74035(2) 0.06482(2) 0.02525(5) Uani 1 1 d . .
N1 N 0.36755(11) 0.53383(7) 0.27048(6) 0.0165(2) Uani 1 1 d . .
N2 N 0.25555(11) 0.47251(7) 0.17828(6) 0.0156(2) Uani 1 1 d . .
C1 C 0.30865(13) 0.46055(8) 0.24672(6) 0.0149(2) Uani 1 1 d . .
C2 C 0.34991(14) 0.59311(9) 0.21644(7) 0.0201(3) Uani 1 1 d . .
H2 H 0.380737 0.650131 0.219394 0.024 Uiso 1 1 calc R .
C3 C 0.28073(14) 0.55468(8) 0.15881(7) 0.0197(3) Uani 1 1 d . .
H3 H 0.254373 0.579365 0.113513 0.024 Uiso 1 1 calc R .
C4 C 0.29745(13) 0.38364(8) 0.28814(6) 0.0149(2) Uani 1 1 d . .
C5 C 0.17279(14) 0.35046(9) 0.28889(7) 0.0191(3) Uani 1 1 d . .
H5 H 0.098063 0.377372 0.261917 0.023 Uiso 1 1 calc R .
C6 C 0.15624(14) 0.27864(9) 0.32848(7) 0.0210(3) Uani 1 1 d . .
C7 C 0.26809(15) 0.24083(9) 0.36746(7) 0.0203(3) Uani 1 1 d . .
H7 H 0.258866 0.192073 0.395180 0.024 Uiso 1 1 calc R .
C8 C 0.39248(14) 0.27265(9) 0.36677(7) 0.0193(3) Uani 1 1 d . .
H8 H 0.467156 0.245187 0.393278 0.023 Uiso 1 1 calc R .
C9 C 0.40812(13) 0.34465(8) 0.32737(7) 0.0168(2) Uani 1 1 d . .
H9 H 0.493080 0.367022 0.327163 0.020 Uiso 1 1 calc R .
C10 C 0.02139(17) 0.24337(12) 0.32883(10) 0.0349(4) Uani 1 1 d . .
H10A H 0.028439 0.193131 0.359326 0.042 Uiso 0.5 1 calc R P
H10B H -0.032148 0.286669 0.346580 0.042 Uiso 0.5 1 calc R P
H10C H -0.019824 0.227365 0.280795 0.042 Uiso 0.5 1 calc R P
H10D H -0.044128 0.278313 0.298475 0.042 Uiso 0.5 1 calc R P
H10E H 0.016459 0.184775 0.311220 0.042 Uiso 0.5 1 calc R P
H10F H 0.004135 0.244078 0.377006 0.042 Uiso 0.5 1 calc R P
C11 C 0.42990(13) 0.55243(8) 0.34253(7) 0.0162(2) Uani 1 1 d . .
C12 C 0.34946(13) 0.57668(8) 0.38978(7) 0.0180(2) Uani 1 1 d . .
C13 C 0.41195(14) 0.60084(9) 0.45723(7) 0.0201(3) Uani 1 1 d . .
H13 H 0.361081 0.618578 0.490746 0.024 Uiso 1 1 calc R .
C14 C 0.54731(14) 0.59918(9) 0.47572(7) 0.0203(3) Uani 1 1 d . .
H14 H 0.588288 0.615765 0.521838 0.024 Uiso 1 1 calc R .
C15 C 0.62381(14) 0.57365(9) 0.42781(7) 0.0198(3) Uani 1 1 d . .
H15 H 0.716513 0.572430 0.441697 0.024 Uiso 1 1 calc R .
C16 C 0.56667(13) 0.54974(8) 0.35953(7) 0.0171(2) Uani 1 1 d . .
C17 C 0.20105(14) 0.58030(10) 0.36984(8) 0.0233(3) Uani 1 1 d . .
H17 H 0.174186 0.550719 0.323590 0.028 Uiso 1 1 calc R .
C18 C 0.15617(18) 0.67274(12) 0.36076(10) 0.0367(4) Uani 1 1 d . .
H18A H 0.185510 0.703667 0.404904 0.055 Uiso 1 1 calc GR .
H18B H 0.060276 0.674754 0.348438 0.055 Uiso 1 1 calc GR .
H18C H 0.193893 0.699151 0.323103 0.055 Uiso 1 1 calc GR .
C19 C 0.13568(18) 0.53500(17) 0.42418(11) 0.0491(6) Uani 1 1 d . .
H19A H 0.167108 0.476167 0.429680 0.074 Uiso 1 1 calc GR .
H19B H 0.040383 0.535200 0.408232 0.074 Uiso 1 1 calc GR .
H19C H 0.157621 0.564583 0.469481 0.074 Uiso 1 1 calc GR .
C20 C 0.65346(15) 0.52473(9) 0.30737(7) 0.0218(3) Uani 1 1 d . .
H20 H 0.596675 0.497883 0.265625 0.026 Uiso 1 1 calc R .
C21 C 0.75855(16) 0.46012(11) 0.33885(9) 0.0287(3) Uani 1 1 d . .
H21A H 0.818200 0.486159 0.378434 0.043 Uiso 1 1 calc GR .
H21B H 0.808177 0.442593 0.302760 0.043 Uiso 1 1 calc GR .
H21C H 0.716511 0.410251 0.355508 0.043 Uiso 1 1 calc GR .
C22 C 0.71727(19) 0.60411(12) 0.28201(10) 0.0370(4) Uani 1 1 d . .
H22A H 0.648844 0.642675 0.258378 0.055 Uiso 1 1 calc GR .
H22B H 0.773748 0.587221 0.248951 0.055 Uiso 1 1 calc GR .
H22C H 0.769979 0.633099 0.322494 0.055 Uiso 1 1 calc GR .
C23 C 0.20294(13) 0.40569(8) 0.12918(6) 0.0145(2) Uani 1 1 d . .
C24 C 0.29349(13) 0.35481(8) 0.10300(7) 0.0172(2) Uani 1 1 d . .
C25 C 0.24267(14) 0.28974(9) 0.05660(7) 0.0209(3) Uani 1 1 d . .
H25 H 0.300819 0.252780 0.038486 0.025 Uiso 1 1 calc R .
C26 C 0.10864(15) 0.27849(9) 0.03673(7) 0.0212(3) Uani 1 1 d . .
H26 H 0.075827 0.233474 0.005601 0.025 Uiso 1 1 calc R .
C27 C 0.02186(14) 0.33218(9) 0.06175(7) 0.0190(3) Uani 1 1 d . .
H27 H -0.069798 0.324629 0.046407 0.023 Uiso 1 1 calc R .
C28 C 0.06723(13) 0.39719(8) 0.10916(7) 0.0158(2) Uani 1 1 d . .
C29 C 0.44037(14) 0.37017(10) 0.11976(8) 0.0229(3) Uani 1 1 d . .
H29 H 0.457173 0.420105 0.152235 0.027 Uiso 1 1 calc R .
C30 C 0.51478(16) 0.29392(11) 0.15647(9) 0.0294(3) Uani 1 1 d . .
H30A H 0.480527 0.280104 0.199102 0.044 Uiso 1 1 calc GR .
H30B H 0.608200 0.307852 0.169268 0.044 Uiso 1 1 calc GR .
H30C H 0.503350 0.244895 0.124590 0.044 Uiso 1 1 calc GR .
C31 C 0.48980(19) 0.39236(18) 0.05202(11) 0.0538(6) Uani 1 1 d . .
H31A H 0.479836 0.342839 0.020670 0.081 Uiso 1 1 calc GR .
H31B H 0.582511 0.408463 0.063620 0.081 Uiso 1 1 calc GR .
H31C H 0.438661 0.439984 0.028419 0.081 Uiso 1 1 calc GR .
C32 C -0.02974(14) 0.45715(9) 0.13420(7) 0.0204(3) Uani 1 1 d . .
H32 H 0.017025 0.487994 0.176793 0.024 Uiso 1 1 calc R .
C33 C -0.07957(19) 0.52295(11) 0.07709(9) 0.0351(4) Uani 1 1 d . .
H33A H -0.005641 0.556748 0.067297 0.053 Uiso 1 1 calc GR .
H33B H -0.143167 0.560513 0.093383 0.053 Uiso 1 1 calc GR .
H33C H -0.121788 0.493726 0.034022 0.053 Uiso 1 1 calc GR .
C34 C -0.14558(15) 0.40904(11) 0.15450(9) 0.0296(3) Uani 1 1 d . .
H34A H -0.195983 0.381276 0.112682 0.044 Uiso 1 1 calc GR .
H34B H -0.202123 0.449107 0.173752 0.044 Uiso 1 1 calc GR .
H34C H -0.112742 0.365940 0.190058 0.044 Uiso 1 1 calc GR .

loop_
_atom_site_aniso_label
_atom_site_aniso_U_11
_atom_site_aniso_U_22
_atom_site_aniso_U_33
_atom_site_aniso_U_23
_atom_site_aniso_U_13
_atom_site_aniso_U_12
Br1 0.02175(7) 0.02492(8) 0.02656(8) 0.00866(5) -0.00209(5) -0.00560(5)
N1 0.0204(5) 0.0138(5) 0.0142(5) -0.0003(4) 0.0000(4) -0.0030(4)
N2 0.0187(5) 0.0138(5) 0.0131(5) 0.0004(4) 0.0000(4) -0.0019(4)
C1 0.0157(6) 0.0148(5) 0.0132(5) -0.0005(4) 0.0001(4) -0.0012(4)
C2 0.0270(7) 0.0143(6) 0.0177(6) 0.0020(5) 0.0008(5) -0.0034(5)
C3 0.0265(7) 0.0140(6) 0.0174(6) 0.0020(4) 0.0005(5) -0.0010(5)
C4 0.0187(6) 0.0138(5) 0.0116(5) -0.0005(4) 0.0013(4) -0.0016(4)
C5 0.0182(6) 0.0207(6) 0.0176(6) 0.0027(5) 0.0015(5) -0.0012(5)
C6 0.0215(7) 0.0228(7) 0.0182(6) 0.0036(5) 0.0026(5) -0.0051(5)
C7 0.0266(7) 0.0179(6) 0.0156(6) 0.0026(5) 0.0018(5) -0.0031(5)
C8 0.0223(6) 0.0174(6) 0.0163(6) 0.0012(5) -0.0015(5) 0.0005(5)
C9 0.0177(6) 0.0161(6) 0.0156(6) -0.0007(4) 0.0003(5) -0.0020(5)
C10 0.0241(8) 0.0433(10) 0.0364(9) 0.0162(7) 0.0036(7) -0.0098(7)
C11 0.0200(6) 0.0135(5) 0.0140(5) -0.0014(4) 0.0001(5) -0.0030(5)
C12 0.0196(6) 0.0147(6) 0.0192(6) -0.0008(4) 0.0023(5) -0.0017(5)
C13 0.0258(7) 0.0166(6) 0.0183(6) -0.0014(5) 0.0051(5) -0.0024(5)
C14 0.0258(7) 0.0177(6) 0.0159(6) -0.0015(5) -0.0004(5) -0.0047(5)
C15 0.0196(6) 0.0188(6) 0.0195(6) 0.0008(5) -0.0006(5) -0.0038(5)
C16 0.0202(6) 0.0144(5) 0.0165(6) 0.0008(4) 0.0026(5) -0.0017(5)
C17 0.0193(7) 0.0273(7) 0.0227(7) -0.0018(5) 0.0027(5) -0.0007(5)
C18 0.0295(9) 0.0333(9) 0.0434(10) -0.0066(7) -0.0033(7) 0.0101(7)
C19 0.0224(8) 0.0808(16) 0.0435(11) 0.0204(11) 0.0043(8) -0.0115(9)
C20 0.0225(7) 0.0238(7) 0.0198(6) -0.0002(5) 0.0058(5) -0.0010(5)
C21 0.0239(7) 0.0322(8) 0.0308(8) 0.0017(6) 0.0071(6) 0.0048(6)
C22 0.0442(10) 0.0315(9) 0.0417(10) 0.0074(7) 0.0249(8) -0.0022(7)
C23 0.0178(6) 0.0132(5) 0.0116(5) 0.0000(4) 0.0007(4) -0.0009(4)
C24 0.0178(6) 0.0157(6) 0.0178(6) 0.0018(4) 0.0027(5) 0.0020(5)
C25 0.0266(7) 0.0172(6) 0.0192(6) -0.0020(5) 0.0055(5) 0.0042(5)
C26 0.0280(7) 0.0170(6) 0.0177(6) -0.0038(5) 0.0017(5) -0.0018(5)
C27 0.0190(6) 0.0204(6) 0.0163(6) -0.0006(5) 0.0001(5) -0.0024(5)
C28 0.0174(6) 0.0160(6) 0.0136(5) 0.0004(4) 0.0020(5) 0.0010(5)
C29 0.0173(6) 0.0237(7) 0.0274(7) 0.0024(5) 0.0034(5) 0.0019(5)
C30 0.0231(7) 0.0293(8) 0.0337(8) -0.0003(6) -0.0007(6) 0.0070(6)
C31 0.0231(9) 0.0919(18) 0.0473(12) 0.0317(12) 0.0085(8) -0.0034(10)
C32 0.0194(6) 0.0227(7) 0.0189(6) -0.0025(5) 0.0031(5) 0.0047(5)
C33 0.0422(10) 0.0329(9) 0.0308(8) 0.0052(7) 0.0082(7) 0.0206(7)
C34 0.0190(7) 0.0374(9) 0.0333(8) -0.0031(7) 0.0073(6) 0.0014(6)

loop_
_atom_type_symbol
_atom_type_description
_atom_type_scat_dispersion_real
_atom_type_scat_dispersion_imag
_atom_type_scat_source
C C 0.0033 0.0016 'International Tables Vol C Tables 4.2.6.8 and 6.1.1.4'
H H 0.0000 0.0000 'International Tables Vol C Tables 4.2.6.8 and 6.1.1.4'
Br Br -0.2901 2.4595 'International Tables Vol C Tables 4.2.6.8 and 6.1.1.4'
N N 0.0061 0.0033 'International Tables Vol C Tables 4.2.6.8 and 6.1.1.4'

loop_
_exptl_crystal_face_index_h
_exptl_crystal_face_index_k
_exptl_crystal_face_index_l
_exptl_crystal_face_perp_dist
0 0 1 0.0336
0 0 -1 0.0336
-1 0 -1 0.0781
1 0 1 0.0781
0 -1 1 0.0712
0 1 -1 0.0712
-3 5 1 0.0945
3 -5 -1 0.0945

loop_
_geom_angle_atom_site_label_1
_geom_angle_atom_site_label_2
_geom_angle_atom_site_label_3
_geom_angle
C1 N1 C2 109.31(11)
C1 N1 C11 126.42(11)
C2 N1 C11 124.05(11)
C1 N2 C3 109.47(11)
C1 N2 C23 125.15(11)
C3 N2 C23 124.38(11)
N1 C1 N2 107.03(11)
N1 C1 C4 126.66(11)
N2 C1 C4 126.22(11)
N1 C2 H2 126.4
C3 C2 N1 107.23(12)
C3 C2 H2 126.4
N2 C3 H3 126.5
C2 C3 N2 106.96(11)
C2 C3 H3 126.5
C5 C4 C1 118.72(12)
C9 C4 C1 121.21(12)
C9 C4 C5 120.06(12)
C4 C5 H5 119.4
C6 C5 C4 121.14(13)
C6 C5 H5 119.4
C5 C6 C7 117.87(13)
C5 C6 C10 120.67(13)
C7 C6 C10 121.46(13)
C6 C7 H7 119.2
C8 C7 C6 121.63(13)
C8 C7 H7 119.2
C7 C8 H8 119.9
C7 C8 C9 120.15(13)
C9 C8 H8 119.9
C4 C9 H9 120.4
C8 C9 C4 119.16(12)
C8 C9 H9 120.4
C6 C10 H10A 109.5
C6 C10 H10B 109.5
C6 C10 H10C 109.5
H10A C10 H10B 109.5
H10A C10 H10C 109.5
H10B C10 H10C 109.5
H10D C10 H10E 109.5
H10D C10 H10F 109.5
H10E C10 H10F 109.5
C12 C11 N1 117.81(12)
C16 C11 N1 118.19(12)
C16 C11 C12 123.91(12)
C11 C12 C17 122.99(12)
C13 C12 C11 116.92(13)
C13 C12 C17 120.06(12)
C12 C13 H13 119.7
C14 C13 C12 120.64(13)
C14 C13 H13 119.7
C13 C14 H14 119.6
C13 C14 C15 120.84(13)
C15 C14 H14 119.6
C14 C15 H15 119.5
C14 C15 C16 120.94(13)
C16 C15 H15 119.5
C11 C16 C20 123.51(12)
C15 C16 C11 116.74(12)
C15 C16 C20 119.72(13)
C12 C17 H17 108.1
C12 C17 C18 109.79(13)
C12 C17 C19 111.52(13)
C18 C17 H17 108.1
C18 C17 C19 110.97(16)
C19 C17 H17 108.1
C17 C18 H18A 109.5
C17 C18 H18B 109.5
C17 C18 H18C 109.5
H18A C18 H18B 109.5
H18A C18 H18C 109.5
H18B C18 H18C 109.5
C17 C19 H19A 109.5
C17 C19 H19B 109.5
C17 C19 H19C 109.5
H19A C19 H19B 109.5
H19A C19 H19C 109.5
H19B C19 H19C 109.5
C16 C20 H20 108.1
C16 C20 C21 111.93(12)
C16 C20 C22 110.16(12)
C21 C20 H20 108.1
C21 C20 C22 110.38(13)
C22 C20 H20 108.1
C20 C21 H21A 109.5
C20 C21 H21B 109.5
C20 C21 H21C 109.5
H21A C21 H21B 109.5
H21A C21 H21C 109.5
H21B C21 H21C 109.5
C20 C22 H22A 109.5
C20 C22 H22B 109.5
C20 C22 H22C 109.5
H22A C22 H22B 109.5
H22A C22 H22C 109.5
H22B C22 H22C 109.5
C24 C23 N2 116.96(11)
C28 C23 N2 119.22(11)
C28 C23 C24 123.79(12)
C23 C24 C29 123.21(12)
C25 C24 C23 116.85(12)
C25 C24 C29 119.87(12)
C24 C25 H25 119.6
C26 C25 C24 120.80(13)
C26 C25 H25 119.6
C25 C26 H26 119.7
C25 C26 C27 120.68(13)
C27 C26 H26 119.7
C26 C27 H27 119.6
C26 C27 C28 120.89(13)
C28 C27 H27 119.6
C23 C28 C32 123.04(12)
C27 C28 C23 116.91(12)
C27 C28 C32 119.99(12)
C24 C29 H29 108.1
C24 C29 C30 112.07(12)
C24 C29 C31 109.63(13)
C30 C29 H29 108.1
C30 C29 C31 110.79(15)
C31 C29 H29 108.1
C29 C30 H30A 109.5
C29 C30 H30B 109.5
C29 C30 H30C 109.5
H30A C30 H30B 109.5
H30A C30 H30C 109.5
H30B C30 H30C 109.5
C29 C31 H31A 109.5
C29 C31 H31B 109.5
C29 C31 H31C 109.5
H31A C31 H31B 109.5
H31A C31 H31C 109.5
H31B C31 H31C 109.5
C28 C32 H32 108.2
C28 C32 C33 110.15(12)
C28 C32 C34 111.85(12)
C33 C32 H32 108.2
C33 C32 C34 109.99(13)
C34 C32 H32 108.2
C32 C33 H33A 109.5
C32 C33 H33B 109.5
C32 C33 H33C 109.5
H33A C33 H33B 109.5
H33A C33 H33C 109.5
H33B C33 H33C 109.5
C32 C34 H34A 109.5
C32 C34 H34B 109.5
C32 C34 H34C 109.5
H34A C34 H34B 109.5
H34A C34 H34C 109.5
H34B C34 H34C 109.5

loop_
_geom_bond_atom_site_label_1
_geom_bond_atom_site_label_2
_geom_bond_distance
N1 C1 1.3445(16)
N1 C2 1.3860(17)
N1 C11 1.4521(16)
N2 C1 1.3481(16)
N2 C3 1.3839(17)
N2 C23 1.4524(16)
C1 C4 1.4663(17)
C2 H2 0.9500
C2 C3 1.3507(19)
C3 H3 0.9500
C4 C5 1.3976(18)
C4 C9 1.3955(18)
C5 H5 0.9500
C5 C6 1.3921(19)
C6 C7 1.394(2)
C6 C10 1.507(2)
C7 H7 0.9500
C7 C8 1.387(2)
C8 H8 0.9500
C8 C9 1.3902(18)
C9 H9 0.9500
C10 H10A 0.9800
C10 H10B 0.9800
C10 H10C 0.9800
C10 H10D 0.9800
C10 H10E 0.9800
C10 H10F 0.9800
C11 C12 1.3993(19)
C11 C16 1.3971(19)
C12 C13 1.3963(19)
C12 C17 1.518(2)
C13 H13 0.9500
C13 C14 1.384(2)
C14 H14 0.9500
C14 C15 1.386(2)
C15 H15 0.9500
C15 C16 1.3942(18)
C16 C20 1.5223(19)
C17 H17 1.0000
C17 C18 1.526(2)
C17 C19 1.527(2)
C18 H18A 0.9800
C18 H18B 0.9800
C18 H18C 0.9800
C19 H19A 0.9800
C19 H19B 0.9800
C19 H19C 0.9800
C20 H20 1.0000
C20 C21 1.532(2)
C20 C22 1.535(2)
C21 H21A 0.9800
C21 H21B 0.9800
C21 H21C 0.9800
C22 H22A 0.9800
C22 H22B 0.9800
C22 H22C 0.9800
C23 C24 1.3982(18)
C23 C28 1.3962(18)
C24 C25 1.3975(19)
C24 C29 1.5179(19)
C25 H25 0.9500
C25 C26 1.384(2)
C26 H26 0.9500
C26 C27 1.385(2)
C27 H27 0.9500
C27 C28 1.3949(18)
C28 C32 1.5218(18)
C29 H29 1.0000
C29 C30 1.528(2)
C29 C31 1.532(2)
C30 H30A 0.9800
C30 H30B 0.9800
C30 H30C 0.9800
C31 H31A 0.9800
C31 H31B 0.9800
C31 H31C 0.9800
C32 H32 1.0000
C32 C33 1.531(2)
C32 C34 1.532(2)
C33 H33A 0.9800
C33 H33B 0.9800
C33 H33C 0.9800
C34 H34A 0.9800
C34 H34B 0.9800
C34 H34C 0.9800

loop_
_geom_torsion_atom_site_label_1
_geom_torsion_atom_site_label_2
_geom_torsion_atom_site_label_3
_geom_torsion_atom_site_label_4
_geom_torsion
N1 C1 C4 C5 123.93(15)
N1 C1 C4 C9 -54.85(19)
N1 C2 C3 N2 0.58(16)
N1 C11 C12 C13 -175.03(11)
N1 C11 C12 C17 2.89(19)
N1 C11 C16 C15 175.67(11)
N1 C11 C16 C20 -2.68(19)
N2 C1 C4 C5 -52.27(19)
N2 C1 C4 C9 128.95(14)
N2 C23 C24 C25 179.05(11)
N2 C23 C24 C29 -4.11(18)
N2 C23 C28 C27 179.82(11)
N2 C23 C28 C32 2.47(18)
C1 N1 C2 C3 -0.83(16)
C1 N1 C11 C12 -81.18(17)
C1 N1 C11 C16 102.37(16)
C1 N2 C3 C2 -0.15(16)
C1 N2 C23 C24 -76.82(16)
C1 N2 C23 C28 105.07(15)
C1 C4 C5 C6 -178.64(12)
C1 C4 C9 C8 178.94(12)
C2 N1 C1 N2 0.73(15)
C2 N1 C1 C4 -176.07(13)
C2 N1 C11 C12 92.77(16)
C2 N1 C11 C16 -83.69(17)
C3 N2 C1 N1 -0.36(15)
C3 N2 C1 C4 176.45(13)
C3 N2 C23 C24 90.49(16)
C3 N2 C23 C28 -87.62(16)
C4 C5 C6 C7 0.0(2)
C4 C5 C6 C10 -179.93(14)
C5 C4 C9 C8 0.17(19)
C5 C6 C7 C8 -0.6(2)
C6 C7 C8 C9 0.9(2)
C7 C8 C9 C4 -0.7(2)
C9 C4 C5 C6 0.2(2)
C10 C6 C7 C8 179.40(15)
C11 N1 C1 N2 175.42(12)
C11 N1 C1 C4 -1.4(2)
C11 N1 C2 C3 -175.67(13)
C11 C12 C13 C14 -0.9(2)
C11 C12 C17 C18 -105.16(16)
C11 C12 C17 C19 131.42(17)
C11 C16 C20 C21 -132.75(14)
C11 C16 C20 C22 104.03(16)
C12 C11 C16 C15 -0.6(2)
C12 C11 C16 C20 -178.90(13)
C12 C13 C14 C15 0.1(2)
C13 C12 C17 C18 72.70(17)
C13 C12 C17 C19 -50.7(2)
C13 C14 C15 C16 0.6(2)
C14 C15 C16 C11 -0.4(2)
C14 C15 C16 C20 178.03(13)
C15 C16 C20 C21 48.95(18)
C15 C16 C20 C22 -74.26(17)
C16 C11 C12 C13 1.2(2)
C16 C11 C12 C17 179.13(13)
C17 C12 C13 C14 -178.92(13)
C23 N2 C1 N1 168.55(12)
C23 N2 C1 C4 -14.6(2)
C23 N2 C3 C2 -169.17(13)
C23 C24 C25 C26 1.6(2)
C23 C24 C29 C30 120.29(15)
C23 C24 C29 C31 -116.26(17)
C23 C28 C32 C33 99.94(16)
C23 C28 C32 C34 -137.41(13)
C24 C23 C28 C27 1.85(19)
C24 C23 C28 C32 -175.50(12)
C24 C25 C26 C27 0.8(2)
C25 C24 C29 C30 -62.96(17)
C25 C24 C29 C31 60.50(19)
C25 C26 C27 C28 -2.0(2)
C26 C27 C28 C23 0.67(19)
C26 C27 C28 C32 178.10(13)
C27 C28 C32 C33 -77.33(17)
C27 C28 C32 C34 45.32(17)
C28 C23 C24 C25 -2.94(19)
C28 C23 C24 C29 173.90(12)
C29 C24 C25 C26 -175.39(13)
